data_7049457
loop_
_publ_author_name
'Meng, Ting'
'Qin, Qi-Pin'
'Chen, Zi-Lu'
'Zou, Hua-Hong'
'Wang, Kai'
'Liang, Fu-Pei'

_publ_section_title
;
 Discovery of high in vitro and in vivo antitumor activities of
 organometallic ruthenium(ii)-arene complexes with
 5,7-dihalogenated-2-methyl-8-quinolinol.
;
_journal_issue 16
_journal_name_full 'Dalton transactions (Cambridge, England : 2003)'
_journal_page_first 5352
_journal_page_last 5360
_journal_paper_doi 10.1039/c9dt00866g
_journal_volume 48
_journal_year 2019
_chemical_formula_moiety 'C20 H22 I N O Ru'
_chemical_formula_sum 'C20 H22 I N O Ru'
_chemical_formula_weight 520.35
_space_group_crystal_system monoclinic
_space_group_IT_number 14
_space_group_name_Hall '-P 2yn'
_space_group_name_H-M_alt 'P 1 21/n 1'
_symmetry_space_group_name_Hall '-P 2yn'
_symmetry_space_group_name_H-M 'P 1 21/n 1'
_atom_sites_solution_hydrogens geom
_atom_sites_solution_primary direct
_audit_creation_date 2018-10-09
_audit_creation_method
;
  Olex2 1.2-ac2
  (compiled 2012.03.06 svn.r2239, GUI svn.r4109)
;
_audit_update_record
;
2019-02-13 deposited with the CCDC.    2019-03-26 downloaded from the CCDC.
;
_cell_angle_alpha 90
_cell_angle_beta 93.707(12)
_cell_angle_gamma 90
_cell_formula_units_Z 4
_cell_length_a 8.1740(8)
_cell_length_b 16.6484(19)
_cell_length_c 13.7808(17)
_cell_measurement_reflns_used 1553
_cell_measurement_temperature 293(2)
_cell_measurement_theta_max 22.4340
_cell_measurement_theta_min 3.5020
_cell_volume 1871.4(4)
_computing_cell_refinement 'CrysAlisPro 1.171.39.46 (Rigaku OD, 2018)'
_computing_data_collection 'CrysAlisPro 1.171.39.46 (Rigaku OD, 2018)'
_computing_data_reduction 'CrysAlisPro 1.171.39.46 (Rigaku OD, 2018)'
_computing_molecular_graphics
;
O. V. Dolomanov, L. J. Bourhis, R. J. Gildea, J. A. K. Howard and H. Puschmann,
OLEX2: a complete structure solution, refinement and analysis program.
J. Appl. Cryst. (2009). 42, 339-341.
;
_computing_publication_material
;
O. V. Dolomanov, L. J. Bourhis, R. J. Gildea, J. A. K. Howard and H. Puschmann,
OLEX2: a complete structure solution, refinement and analysis program.
J. Appl. Cryst. (2009). 42, 339-341.
;
_computing_structure_refinement
;
SHELXL, G.M. Sheldrick, Acta Cryst.
(2008). A64, 112-122
;
_computing_structure_solution
;
SHELXS, G.M. Sheldrick, Acta Cryst.
(2008). A64, 112-122
;
_diffrn_ambient_temperature 293(2)
_diffrn_detector 'CCD plate'
_diffrn_detector_area_resol_mean 16.0233
_diffrn_detector_type Eos
_diffrn_measured_fraction_theta_full 0.9967
_diffrn_measured_fraction_theta_max 0.8848
_diffrn_measurement_details
;
List of Runs (angles in degrees, time in seconds):

  # Type    Start    End  Width  t~exp~   \w     \q     \k     \f   Frames
#--------------------------------------------------------------------------
  1  \w     20.00  61.00   1.00   10.00    --   18.63 -99.00-120.00   41
  2  \w    -89.00  11.00   1.00   10.00    --  -18.94 -77.00 -30.00  100
  3  \w    -24.00   1.00   1.00   10.00    --  -18.94 -57.00  90.00   25
  4  \w    -46.00  46.00   1.00   10.00    --  -18.94  77.00  90.00   92
  5  \w     13.00  40.00   1.00   10.00    --  -18.94  66.00  -0.00   27
  6  \w    -85.00  11.00   1.00   10.00    --  -18.94 -19.00 150.00   96
;
_diffrn_measurement_device 'four-circle diffractometer'
_diffrn_measurement_device_type 'SuperNova, Single source at offset/far, Eos'
_diffrn_measurement_method '\w scans'
_diffrn_orient_matrix_type 'CrysAlisPro convention (1999,Acta A55,543-557)'
_diffrn_orient_matrix_UB_11 0.0119583000
_diffrn_orient_matrix_UB_12 0.0121306000
_diffrn_orient_matrix_UB_13 -0.0483617000
_diffrn_orient_matrix_UB_21 0.0604502000
_diffrn_orient_matrix_UB_22 -0.0302515000
_diffrn_orient_matrix_UB_23 -0.0034342000
_diffrn_orient_matrix_UB_31 -0.0612730000
_diffrn_orient_matrix_UB_32 -0.0274719000
_diffrn_orient_matrix_UB_33 -0.0176285000
_diffrn_radiation_monochromator mirror
_diffrn_radiation_probe x-ray
_diffrn_radiation_type 'Mo K\a'
_diffrn_radiation_wavelength 0.71073
_diffrn_reflns_av_R_equivalents 0.1884
_diffrn_reflns_av_unetI/netI 0.2151
_diffrn_reflns_Laue_measured_fraction_full 0.997
_diffrn_reflns_Laue_measured_fraction_max 0.997
_diffrn_reflns_limit_h_max 10
_diffrn_reflns_limit_h_min -10
_diffrn_reflns_limit_k_max 19
_diffrn_reflns_limit_k_min -20
_diffrn_reflns_limit_l_max 17
_diffrn_reflns_limit_l_min -17
_diffrn_reflns_number 12797
_diffrn_reflns_point_group_measured_fraction_full 0.997
_diffrn_reflns_point_group_measured_fraction_max 0.997
_diffrn_reflns_theta_full 25.242
_diffrn_reflns_theta_max 26.371
_diffrn_reflns_theta_min 3.497
_diffrn_source 'micro-focus sealed X-ray tube'
_diffrn_source_current n/a
_diffrn_source_type 'SuperNova (Mo) X-ray Source'
_diffrn_source_voltage n/a
_exptl_absorpt_coefficient_mu 2.493
_exptl_absorpt_correction_T_max 1.00000
_exptl_absorpt_correction_T_min 0.39579
_exptl_absorpt_correction_type multi-scan
_exptl_absorpt_process_details
;
CrysAlisPro 1.171.39.46 (Rigaku Oxford Diffraction, 2018)
Empirical absorption correction using spherical harmonics,
 implemented in SCALE3 ABSPACK scaling algorithm.
;
_exptl_crystal_colour black
_exptl_crystal_density_diffrn 1.847
_exptl_crystal_description block
_exptl_crystal_F_000 1016
_refine_diff_density_max 1.700
_refine_diff_density_min -1.272
_refine_diff_density_rms 0.220
_refine_ls_extinction_method none
_refine_ls_goodness_of_fit_ref 0.931
_refine_ls_hydrogen_treatment constr
_refine_ls_matrix_type full
_refine_ls_number_parameters 221
_refine_ls_number_reflns 3816
_refine_ls_number_restraints 672
_refine_ls_restrained_S_all 0.877
_refine_ls_R_factor_all 0.1942
_refine_ls_R_factor_gt 0.0943
_refine_ls_shift/su_max 0.000
_refine_ls_shift/su_mean 0.000
_refine_ls_structure_factor_coef Fsqd
_refine_ls_weighting_details 'w=1/[\s^2^(Fo^2^)+(0.1068P)^2^] where P=(Fo^2^+2Fc^2^)/3'
_refine_ls_weighting_scheme calc
_refine_ls_wR_factor_gt 0.2046
_refine_ls_wR_factor_ref 0.2623
_reflns_Friedel_coverage 0.000
_reflns_number_gt 1611
_reflns_number_total 3816
_reflns_threshold_expression 'I > 2\s(I)'
_cod_data_source_file c9dt00866g2.cif
_cod_data_source_block 50-ru3
_cod_depositor_comments 'Adding full bibliography for 7049455--7049468.cif.'
_cod_database_code 7049457
_chemical_oxdiff_formula 'C1 H1 O1 N1'
_reflns_odcompleteness_completeness 99.67
_reflns_odcompleteness_iscentric 1
_reflns_odcompleteness_theta 26.32
_oxdiff_exptl_absorpt_empirical_details
;
Empirical correction (ABSPACK) includes:
- Absorption correction using spherical harmonics
- Frame scaling
;
_oxdiff_exptl_absorpt_empirical_full_max 2.203
_oxdiff_exptl_absorpt_empirical_full_min 0.162
_shelx_space_group_comment
;
The symmetry employed for this shelxl refinement is uniquely defined
by the following loop, which should always be used as a source of
symmetry information in preference to the above space-group names.
They are only intended as comments.
;
_shelxl_version_number 2014-3

loop_
_space_group_symop_operation_xyz
'x, y, z'
'-x+1/2, y+1/2, -z+1/2'
'-x, -y, -z'
'x-1/2, -y-1/2, z-1/2'

loop_
_atom_site_label
_atom_site_type_symbol
_atom_site_fract_x
_atom_site_fract_y
_atom_site_fract_z
_atom_site_U_iso_or_equiv
_atom_site_adp_type
_atom_site_occupancy
_atom_site_site_symmetry_order
_atom_site_calc_flag
_atom_site_refinement_flags_posn
_atom_site_refinement_flags_adp
I1 I 0.60661(12) 0.12416(7) 0.28851(8) 0.0700(5) Uani 1 1 d . U
Ru1 Ru 0.32774(13) 0.04103(7) 0.32578(8) 0.0506(4) Uani 1 1 d . U
O1 O 0.4660(12) -0.0600(6) 0.3177(7) 0.064(2) Uani 1 1 d . U
N1 N 0.3105(13) 0.0181(6) 0.1755(8) 0.053(2) Uani 1 1 d . U
C1 C 0.156(2) 0.1370(9) 0.1199(11) 0.073(4) Uani 1 1 d . U
H1A H 0.0452 0.1296 0.1373 0.110 Uiso 1 1 calc R U
H1B H 0.1568 0.1703 0.0631 0.110 Uiso 1 1 calc R U
H1C H 0.2188 0.1622 0.1728 0.110 Uiso 1 1 calc R U
C2 C 0.2297(17) 0.0572(9) 0.0991(11) 0.060(3) Uani 1 1 d . U
C3 C 0.2264(19) 0.0257(9) 0.0035(11) 0.068(3) Uani 1 1 d . U
H3 H 0.1738 0.0548 -0.0470 0.081 Uiso 1 1 calc R U
C4 C 0.2968(18) -0.0448(9) -0.0165(12) 0.068(3) Uani 1 1 d . U
H4 H 0.2861 -0.0658 -0.0791 0.081 Uiso 1 1 calc R U
C5 C 0.3866(17) -0.0868(9) 0.0576(11) 0.060(3) Uani 1 1 d . U
C6 C 0.4784(19) -0.1545(9) 0.0423(12) 0.067(3) Uani 1 1 d . U
H6 H 0.4823 -0.1756 -0.0200 0.080 Uiso 1 1 calc R U
C7 C 0.5619(18) -0.1900(9) 0.1174(11) 0.065(3) Uani 1 1 d . U
H7 H 0.6220 -0.2360 0.1054 0.078 Uiso 1 1 calc R U
C8 C 0.5634(18) -0.1615(9) 0.2129(12) 0.065(3) Uani 1 1 d . U
H8 H 0.6213 -0.1890 0.2628 0.078 Uiso 1 1 calc R U
C9 C 0.4772(18) -0.0912(9) 0.2332(11) 0.060(3) Uani 1 1 d . U
C10 C 0.3884(16) -0.0528(8) 0.1504(10) 0.055(3) Uani 1 1 d . U
C11 C -0.018(2) -0.0935(11) 0.2417(13) 0.089(5) Uani 1 1 d . U
H11A H 0.0833 -0.0860 0.2111 0.133 Uiso 1 1 calc R U
H11B H -0.0948 -0.0529 0.2194 0.133 Uiso 1 1 calc R U
H11C H -0.0619 -0.1456 0.2251 0.133 Uiso 1 1 calc R U
C12 C 0.012(2) -0.0876(9) 0.3469(11) 0.071(3) Uani 1 1 d . U
H12 H -0.0960 -0.0839 0.3736 0.085 Uiso 1 1 calc R U
C13 C 0.089(3) -0.1633(11) 0.3870(15) 0.112(5) Uani 1 1 d . U
H13A H 0.0249 -0.2086 0.3644 0.168 Uiso 1 1 calc R U
H13B H 0.0940 -0.1616 0.4568 0.168 Uiso 1 1 calc R U
H13C H 0.1981 -0.1681 0.3655 0.168 Uiso 1 1 calc R U
C14 C 0.0685(18) 0.0600(9) 0.3329(11) 0.061(3) Uani 1 1 d . U
H14 H -0.0088 0.0624 0.2804 0.074 Uiso 1 1 calc R U
C15 C 0.1015(17) -0.0139(9) 0.3780(10) 0.057(3) Uani 1 1 d . U
C16 C 0.2301(17) -0.0116(9) 0.4495(10) 0.061(3) Uani 1 1 d . U
H16 H 0.2644 -0.0600 0.4777 0.073 Uiso 1 1 calc R U
C17 C 0.3102(17) 0.0577(9) 0.4816(11) 0.066(3) Uani 1 1 d . U
H17 H 0.3903 0.0549 0.5326 0.079 Uiso 1 1 calc R U
C18 C 0.2715(19) 0.1323(9) 0.4377(12) 0.068(3) Uani 1 1 d . U
C19 C 0.1501(19) 0.1317(9) 0.3651(12) 0.068(3) Uani 1 1 d . U
H19 H 0.1194 0.1800 0.3354 0.082 Uiso 1 1 calc R U
C20 C 0.363(2) 0.2058(10) 0.4711(13) 0.087(5) Uani 1 1 d . U
H20A H 0.4692 0.1906 0.4997 0.131 Uiso 1 1 calc R U
H20B H 0.3034 0.2335 0.5184 0.131 Uiso 1 1 calc R U
H20C H 0.3771 0.2404 0.4165 0.131 Uiso 1 1 calc R U

loop_
_atom_site_aniso_label
_atom_site_aniso_U_11
_atom_site_aniso_U_22
_atom_site_aniso_U_33
_atom_site_aniso_U_23
_atom_site_aniso_U_13
_atom_site_aniso_U_12
I1 0.0666(7) 0.0726(8) 0.0702(8) -0.0054(5) 0.0002(6) -0.0073(5)
Ru1 0.0552(7) 0.0508(7) 0.0455(7) -0.0030(5) 0.0000(6) 0.0085(5)
O1 0.075(4) 0.061(4) 0.055(4) -0.003(4) 0.004(4) 0.009(4)
N1 0.055(4) 0.052(4) 0.051(5) -0.001(4) 0.006(4) -0.003(4)
C1 0.082(8) 0.079(9) 0.058(8) 0.008(7) -0.001(8) 0.021(7)
C2 0.058(6) 0.060(6) 0.063(6) -0.002(5) 0.001(6) -0.013(5)
C3 0.073(6) 0.073(7) 0.056(7) 0.008(6) -0.013(6) -0.007(6)
C4 0.074(6) 0.067(6) 0.062(6) -0.007(6) 0.004(6) -0.024(5)
C5 0.064(5) 0.062(6) 0.054(6) -0.006(5) 0.010(5) -0.015(5)
C6 0.074(6) 0.064(6) 0.065(6) -0.014(6) 0.017(6) -0.012(5)
C7 0.072(6) 0.059(6) 0.066(6) -0.010(6) 0.015(6) -0.018(5)
C8 0.071(6) 0.060(6) 0.066(6) -0.003(6) 0.021(6) -0.004(5)
C9 0.068(5) 0.054(5) 0.059(6) -0.006(5) 0.005(5) -0.004(5)
C10 0.062(5) 0.053(5) 0.051(5) -0.010(5) 0.002(5) -0.006(5)
C11 0.092(9) 0.093(9) 0.079(10) -0.001(8) -0.014(9) -0.038(8)
C12 0.080(7) 0.075(7) 0.058(7) -0.006(6) 0.015(6) -0.009(6)
C13 0.153(12) 0.091(11) 0.091(11) 0.014(10) -0.009(11) -0.022(10)
C14 0.059(5) 0.072(6) 0.052(6) -0.006(5) -0.004(5) 0.009(5)
C15 0.062(5) 0.064(6) 0.044(5) -0.003(5) 0.004(5) 0.005(5)
C16 0.065(6) 0.067(6) 0.050(6) -0.009(5) 0.000(5) 0.005(5)
C17 0.058(6) 0.079(6) 0.060(6) -0.013(6) -0.008(6) 0.011(5)
C18 0.064(6) 0.080(7) 0.058(6) -0.024(6) 0.004(6) 0.013(6)
C19 0.075(6) 0.067(6) 0.062(6) -0.010(6) -0.001(6) 0.026(5)
C20 0.078(9) 0.088(10) 0.093(10) -0.044(9) -0.011(9) 0.004(8)

loop_
_atom_type_symbol
_atom_type_description
_atom_type_scat_dispersion_real
_atom_type_scat_dispersion_imag
_atom_type_scat_source
C C 0.0033 0.0016 'International Tables Vol C Tables 4.2.6.8 and 6.1.1.4'
H H 0.0000 0.0000 'International Tables Vol C Tables 4.2.6.8 and 6.1.1.4'
I I -0.4742 1.8119 'International Tables Vol C Tables 4.2.6.8 and 6.1.1.4'
N N 0.0061 0.0033 'International Tables Vol C Tables 4.2.6.8 and 6.1.1.4'
O O 0.0106 0.0060 'International Tables Vol C Tables 4.2.6.8 and 6.1.1.4'
Ru Ru -1.2594 0.8363 'International Tables Vol C Tables 4.2.6.8 and 6.1.1.4'

loop_
_geom_angle_atom_site_label_1
_geom_angle_atom_site_label_2
_geom_angle_atom_site_label_3
_geom_angle
O1 Ru1 I1 86.3(3)
O1 Ru1 N1 78.3(4)
O1 Ru1 C14 132.6(5)
O1 Ru1 C15 98.9(4)
O1 Ru1 C16 86.6(5)
O1 Ru1 C17 103.4(5)
O1 Ru1 C18 137.7(5)
O1 Ru1 C19 164.7(5)
N1 Ru1 I1 84.9(3)
N1 Ru1 C14 93.9(5)
N1 Ru1 C15 103.9(5)
N1 Ru1 C16 135.5(5)
N1 Ru1 C17 171.8(5)
N1 Ru1 C18 143.2(5)
N1 Ru1 C19 111.5(5)
C14 Ru1 I1 140.1(4)
C14 Ru1 C15 37.2(5)
C14 Ru1 C17 79.0(5)
C14 Ru1 C18 67.8(6)
C14 Ru1 C19 38.3(5)
C15 Ru1 I1 170.5(4)
C15 Ru1 C18 81.0(6)
C16 Ru1 I1 136.1(4)
C16 Ru1 C14 66.5(6)
C16 Ru1 C15 37.3(5)
C16 Ru1 C17 37.6(5)
C16 Ru1 C18 67.7(6)
C16 Ru1 C19 78.2(6)
C17 Ru1 I1 103.2(4)
C17 Ru1 C15 67.9(5)
C17 Ru1 C18 37.2(5)
C17 Ru1 C19 65.2(6)
C18 Ru1 I1 89.8(4)
C19 Ru1 I1 105.7(4)
C19 Ru1 C15 67.9(6)
C19 Ru1 C18 35.9(5)
C9 O1 Ru1 117.2(9)
C2 N1 Ru1 132.0(9)
C2 N1 C10 114.6(12)
C10 N1 Ru1 113.3(9)
N1 C2 C1 117.1(13)
N1 C2 C3 121.2(14)
C3 C2 C1 121.6(14)
C4 C3 C2 122.1(15)
C3 C4 C5 119.8(15)
C6 C5 C4 124.1(15)
C6 C5 C10 119.8(15)
C10 C5 C4 116.0(14)
C7 C6 C5 119.9(15)
C6 C7 C8 123.4(16)
C7 C8 C9 119.8(15)
O1 C9 C8 125.8(15)
O1 C9 C10 118.0(13)
C8 C9 C10 116.1(13)
N1 C10 C5 126.2(14)
N1 C10 C9 112.9(12)
C5 C10 C9 120.9(14)
C11 C12 C13 110.4(15)
C11 C12 C15 113.1(14)
C15 C12 C13 113.7(15)
C15 C14 Ru1 74.2(8)
C15 C14 C19 121.7(15)
C19 C14 Ru1 72.2(8)
C12 C15 Ru1 130.9(10)
C14 C15 Ru1 68.6(8)
C14 C15 C12 121.6(14)
C16 C15 Ru1 67.2(8)
C16 C15 C12 124.4(14)
C16 C15 C14 114.0(14)
C15 C16 Ru1 75.4(9)
C17 C16 Ru1 73.6(9)
C17 C16 C15 124.6(15)
C16 C17 Ru1 68.9(9)
C16 C17 C18 120.6(15)
C18 C17 Ru1 73.5(9)
C17 C18 Ru1 69.3(8)
C17 C18 C20 119.8(15)
C19 C18 Ru1 70.2(8)
C19 C18 C17 116.2(14)
C19 C18 C20 124.1(15)
C20 C18 Ru1 130.4(11)
C14 C19 Ru1 69.5(8)
C18 C19 Ru1 74.0(8)
C18 C19 C14 122.6(15)

loop_
_geom_bond_atom_site_label_1
_geom_bond_atom_site_label_2
_geom_bond_distance
I1 Ru1 2.7434(15)
Ru1 O1 2.033(9)
Ru1 N1 2.102(11)
Ru1 C14 2.151(14)
Ru1 C15 2.224(14)
Ru1 C16 2.119(15)
Ru1 C17 2.179(15)
Ru1 C18 2.234(14)
Ru1 C19 2.186(13)
O1 C9 1.285(16)
N1 C2 1.371(17)
N1 C10 1.395(16)
C1 C2 1.494(18)
C2 C3 1.42(2)
C3 C4 1.34(2)
C4 C5 1.40(2)
C5 C6 1.38(2)
C5 C10 1.398(18)
C6 C7 1.339(19)
C7 C8 1.398(19)
C8 C9 1.403(19)
C9 C10 1.46(2)
C11 C12 1.46(2)
C12 C13 1.50(2)
C12 C15 1.48(2)
C14 C15 1.397(19)
C14 C19 1.42(2)
C15 C16 1.394(19)
C16 C17 1.385(19)
C17 C18 1.41(2)
C18 C19 1.36(2)
C18 C20 1.49(2)
